data_7009654
loop_
_publ_author_name
'Chen, Wu-Yong'
'Eaborn, Colin'
'Gorrell, Ian B.'
'Hitchcock, Peter B.'
'Smith, J. David'

_publ_section_title
;
 Syntheses and crystal structures of some lithium di- and
 tri-(thiolato)[tris(trimethylsilyl)methyl]aluminates
;
_journal_issue 14
_journal_name_full 'Journal of the Chemical Society, Dalton Transactions'
_journal_page_first 2313
_journal_paper_doi 10.1039/b002489i
_journal_year 2000
_chemical_compound_source 'synthesis as described'
_chemical_formula_moiety 'C21 H52 Al1 Li1 O2 S3 Si3'
_chemical_formula_structural 'C21 H52 AL LI O2 S3 SI3'
_chemical_formula_sum 'C21 H52 Al Li O2 S3 Si3'
_chemical_formula_weight 551
_chemical_name_common '[(tsi)Al(SMe)3Li(thf)2]'
_chemical_name_systematic
;
 ?
;
_space_group_IT_number 14
_symmetry_cell_setting monoclinic
_symmetry_Int_Tables_number 14
_symmetry_space_group_name_Hall '-P 2ybc'
_symmetry_space_group_name_H-M 'P 1 21/c 1'
_atom_sites_solution_hydrogens geom
_atom_sites_solution_primary direct
_atom_sites_solution_secondary difmap
_audit_conform_dict_location ftp://ftp.iucr.org/cifdics/cif_core_2.1beta5.dic
_audit_conform_dict_name cif_core.dic
_audit_conform_dict_version 2.1beta5
_audit_creation_date 2000-03-09T09:53:56-00:00
_audit_creation_method 'WinGX routine CIF_UPDATE'
_cell_angle_alpha 90
_cell_angle_beta 98.45(4)
_cell_angle_gamma 90
_cell_formula_units_Z 4
_cell_length_a 16.891(6)
_cell_length_b 9.826(4)
_cell_length_c 19.456(11)
_cell_measurement_reflns_used 25
_cell_measurement_temperature 173(2)
_cell_measurement_theta_max 10
_cell_measurement_theta_min 7
_cell_measurement_wavelength 0.71073
_cell_volume 3194(3)
_computing_cell_refinement 'Enraf-Nonius CAD4'
_computing_data_collection 'Enraf-Nonius CAD4'
_computing_molecular_graphics 'Ortep-3 for Windows (Farrugia, 1997)'
_computing_publication_material 'WinGX publication routines (Farrugia, 1999)'
_computing_structure_refinement 'SHELXL-93 (Sheldrick, 1993)'
_computing_structure_solution 'SHELXS-86 (Sheldrick, 1985)'
_diffrn_ambient_temperature 173(2)
_diffrn_radiation_monochromator graphite
_diffrn_radiation_probe x-ray
_diffrn_radiation_type MoK\a
_diffrn_radiation_wavelength 0.71073
_diffrn_reflns_av_R_equivalents 0.073
_diffrn_reflns_av_sigmaI/netI 0.061
_diffrn_reflns_limit_h_max 18
_diffrn_reflns_limit_h_min 0
_diffrn_reflns_limit_k_max 10
_diffrn_reflns_limit_k_min 0
_diffrn_reflns_limit_l_max 21
_diffrn_reflns_limit_l_min -21
_diffrn_reflns_number 4589
_diffrn_reflns_theta_max 22.96
_diffrn_reflns_theta_min 2.12
_exptl_absorpt_coefficient_mu 0.388
_exptl_crystal_colour colourless
_exptl_crystal_density_diffrn 1.146
_exptl_crystal_density_method none
_exptl_crystal_description prism
_exptl_crystal_F_000 1200
_exptl_crystal_size_max 0.4
_exptl_crystal_size_mid 0.3
_exptl_crystal_size_min 0.3
_refine_diff_density_max 0.71
_refine_diff_density_min -0.81
_refine_diff_density_rms 0.133
_refine_ls_extinction_method none
_refine_ls_goodness_of_fit_all 1.077
_refine_ls_goodness_of_fit_gt 1.115
_refine_ls_matrix_type full
_refine_ls_number_parameters 283
_refine_ls_number_reflns 4426
_refine_ls_number_restraints 0
_refine_ls_restrained_S_all 1.077
_refine_ls_restrained_S_obs 1.115
_refine_ls_R_factor_all 0.0921
_refine_ls_R_factor_gt 0.0713
_refine_ls_shift/su_max 0
_refine_ls_shift/su_mean 0
_refine_ls_structure_factor_coef Fsqd
_refine_ls_weighting_details 'w=1/[\s^2^(Fo^2^)+(0.1543P)^2^+0.6329P] where P=(Fo^2^+2Fc^2^)/3'
_refine_ls_weighting_scheme calc
_refine_ls_wR_factor_all 0.2256
_refine_ls_wR_factor_gt 0.2032
_reflns_number_gt 3385
_reflns_number_total 4426
_reflns_threshold_expression >2sigma(I)
_cod_data_source_file b002489i.txt
_cod_data_source_block feb795
_cod_depositor_comments
;
The following automatic conversions were performed:

'_refine_ls_weighting_scheme' value 'calc
w=1/[\s^2^(Fo^2^)+(0.1543P)^2^+0.6329P] where P=(Fo^2^+2Fc^2^)/3' was
changed to 'calc'. New tag '_refine_ls_weighting_details' was
created. The value of the new tag was set to
'w=1/[\s^2^(Fo^2^)+(0.1543P)^2^+0.6329P] where P=(Fo^2^+2Fc^2^)/3'.

Automatic conversion script
Id: cif_fix_values 3143 2015-03-26 13:38:13Z robertas 
;
_cod_original_sg_symbol_H-M 'P 21/c'
_cod_database_code 7009654

loop_
_symmetry_equiv_pos_as_xyz
'x, y, z'
'x, -y+1/2, z+1/2'
'-x, -y, -z'
'-x, y-1/2, -z-1/2'

loop_
_atom_site_label
_atom_site_type_symbol
_atom_site_fract_x
_atom_site_fract_y
_atom_site_fract_z
_atom_site_U_iso_or_equiv
_atom_site_adp_type
_atom_site_occupancy
_atom_site_calc_flag
_atom_site_refinement_flags
_atom_site_disorder_group
Al Al 0.78897(8) 0.10208(15) 0.72681(8) 0.0182(4) Uani 1 d . .
Li Li 0.7751(6) -0.1199(10) 0.6030(5) 0.037(2) Uani 1 d . .
Si1 Si 0.70622(9) 0.11784(15) 0.86327(8) 0.0246(4) Uani 1 d . .
Si2 Si 0.74989(9) 0.38505(14) 0.79166(8) 0.0254(4) Uani 1 d . .
Si3 Si 0.61067(8) 0.20545(15) 0.72190(8) 0.0230(4) Uani 1 d . .
S1 S 0.91843(8) 0.1488(2) 0.76125(8) 0.0335(4) Uani 1 d . .
S2 S 0.76376(8) 0.12963(14) 0.60747(7) 0.0281(4) Uani 1 d . .
S3 S 0.77325(8) -0.13072(13) 0.73021(8) 0.0277(4) Uani 1 d . .
O1 O 0.6785(3) -0.1962(4) 0.5553(2) 0.0435(11) Uani 1 d . .
O2 O 0.8648(3) -0.1990(5) 0.5698(2) 0.0503(12) Uani 1 d . .
C1 C 0.7122(3) 0.2050(5) 0.7770(3) 0.0188(11) Uani 1 d . .
C2 C 0.8059(3) 0.0616(6) 0.9084(3) 0.0331(14) Uani 1 d . .
H2A H 0.8425(3) 0.1395(6) 0.9140(3) 0.05 Uiso 1 calc R .
H2B H 0.8275(3) -0.0088(6) 0.8806(3) 0.05 Uiso 1 calc R .
H2C H 0.8001(3) 0.0246(6) 0.9541(3) 0.05 Uiso 1 calc R .
C3 C 0.6645(4) 0.2288(7) 0.9285(3) 0.040(2) Uani 1 d . .
H3A H 0.6116(4) 0.2625(7) 0.9083(3) 0.061 Uiso 1 calc R .
H3B H 0.7005(4) 0.3061(7) 0.9409(3) 0.061 Uiso 1 calc R .
H3C H 0.6598(4) 0.1756(7) 0.9703(3) 0.061 Uiso 1 calc R .
C4 C 0.6433(4) -0.0398(6) 0.8562(3) 0.0378(15) Uani 1 d . .
H4A H 0.5894(4) -0.0182(6) 0.8328(3) 0.057 Uiso 1 calc R .
H4B H 0.6401(4) -0.0752(6) 0.9028(3) 0.057 Uiso 1 calc R .
H4C H 0.6675(4) -0.1086(6) 0.8293(3) 0.057 Uiso 1 calc R .
C5 C 0.6728(4) 0.5089(6) 0.8144(3) 0.041(2) Uani 1 d . .
H5A H 0.6513(4) 0.4765(6) 0.8556(3) 0.061 Uiso 1 calc R .
H5B H 0.6292(4) 0.5165(6) 0.7753(3) 0.061 Uiso 1 calc R .
H5C H 0.6976(4) 0.5983(6) 0.8241(3) 0.061 Uiso 1 calc R .
C6 C 0.8363(3) 0.4018(6) 0.8641(3) 0.0364(15) Uani 1 d . .
H6A H 0.8206(3) 0.3667(6) 0.9073(3) 0.055 Uiso 1 calc R .
H6B H 0.8513(3) 0.4979(6) 0.8702(3) 0.055 Uiso 1 calc R .
H6C H 0.8820(3) 0.3496(6) 0.8526(3) 0.055 Uiso 1 calc R .
C7 C 0.7873(3) 0.4551(6) 0.7128(3) 0.0341(14) Uani 1 d . .
H7A H 0.7448(3) 0.4493(6) 0.6728(3) 0.051 Uiso 1 calc R .
H7B H 0.8337(3) 0.4022(6) 0.7034(3) 0.051 Uiso 1 calc R .
H7C H 0.8030(3) 0.5504(6) 0.7210(3) 0.051 Uiso 1 calc R .
C8 C 0.5252(3) 0.2343(6) 0.7728(3) 0.039(2) Uani 1 d . .
H8A H 0.5338(3) 0.3198(6) 0.7988(3) 0.058 Uiso 1 calc R .
H8B H 0.5227(3) 0.1588(6) 0.8053(3) 0.058 Uiso 1 calc R .
H8C H 0.4748(3) 0.2394(6) 0.7407(3) 0.058 Uiso 1 calc R .
C9 C 0.5968(4) 0.3391(6) 0.6525(3) 0.0352(14) Uani 1 d . .
H9A H 0.6076(4) 0.4290(6) 0.6737(3) 0.053 Uiso 1 calc R .
H9B H 0.5416(4) 0.3362(6) 0.6285(3) 0.053 Uiso 1 calc R .
H9C H 0.6339(4) 0.3222(6) 0.6192(3) 0.053 Uiso 1 calc R .
C10 C 0.5883(3) 0.0411(6) 0.6748(3) 0.0288(13) Uani 1 d . .
H10A H 0.5944(3) -0.0342(6) 0.7082(3) 0.043 Uiso 1 calc R .
H10B H 0.6255(3) 0.0286(6) 0.6411(3) 0.043 Uiso 1 calc R .
H10C H 0.5333(3) 0.0427(6) 0.6504(3) 0.043 Uiso 1 calc R .
C11 C 0.8474(4) 0.2222(8) 0.5811(3) 0.051(2) Uani 1 d . .
H11A H 0.8275(5) 0.304(3) 0.555(2) 0.077 Uiso 1 calc R .
H11B H 0.8752(17) 0.1639(18) 0.552(2) 0.077 Uiso 1 calc R .
H11C H 0.8845(15) 0.249(4) 0.6224(4) 0.077 Uiso 1 calc R .
C12 C 0.9692(4) 0.0363(7) 0.7065(4) 0.051(2) Uani 1 d . .
H12A H 1.0111(19) -0.015(4) 0.7357(5) 0.076 Uiso 1 calc R .
H12B H 0.993(2) 0.0910(8) 0.6730(16) 0.076 Uiso 1 calc R .
H12C H 0.9303(6) -0.027(3) 0.6815(19) 0.076 Uiso 1 calc R .
C13 C 0.8612(4) -0.1983(6) 0.7846(3) 0.043(2) Uani 1 d . .
H13A H 0.8834(16) -0.273(3) 0.7604(10) 0.064 Uiso 1 calc R .
H13B H 0.8462(6) -0.231(4) 0.8284(10) 0.064 Uiso 1 calc R .
H13C H 0.9015(11) -0.1263(13) 0.7944(18) 0.064 Uiso 1 calc R .
C14 C 0.6416(4) -0.3163(7) 0.5786(4) 0.054(2) Uani 1 d . .
H14A H 0.6377(4) -0.3083(7) 0.6287(4) 0.065 Uiso 1 calc R .
H14B H 0.6745(4) -0.3973(7) 0.5718(4) 0.065 Uiso 1 calc R .
C15 C 0.5602(4) -0.3315(7) 0.5379(4) 0.050(2) Uani 1 d . .
H15A H 0.5215(4) -0.3661(7) 0.5673(4) 0.06 Uiso 1 calc R .
H15B H 0.5608(4) -0.3932(7) 0.4978(4) 0.06 Uiso 1 calc R .
C16 C 0.5407(4) -0.1861(7) 0.5144(4) 0.050(2) Uani 1 d . .
H16A H 0.5008(4) -0.1839(7) 0.4717(4) 0.06 Uiso 1 calc R .
H16B H 0.5203(4) -0.1326(7) 0.5512(4) 0.06 Uiso 1 calc R .
C17 C 0.6198(5) -0.1351(7) 0.5010(3) 0.052(2) Uani 1 d . .
H17A H 0.6303(5) -0.1634(7) 0.4544(3) 0.062 Uiso 1 calc R .
H17B H 0.6219(5) -0.0346(7) 0.5039(3) 0.062 Uiso 1 calc R .
C18 C 0.8914(12) -0.1728(14) 0.5078(8) 0.208(10) Uani 1 d . .
H18A H 0.9097(12) -0.0772(14) 0.5069(8) 0.25 Uiso 1 calc R .
H18B H 0.8471(12) -0.1859(14) 0.4690(8) 0.25 Uiso 1 calc R .
C19 C 0.9556(6) -0.2622(13) 0.4997(6) 0.106(4) Uani 1 d . .
H19A H 1.0073(6) -0.2132(13) 0.5083(6) 0.127 Uiso 1 calc R .
H19B H 0.9488(6) -0.2999(13) 0.4520(6) 0.127 Uiso 1 calc R .
C20 C 0.9536(5) -0.3712(10) 0.5506(5) 0.069(3) Uani 1 d . .
H20A H 0.9311(5) -0.4556(10) 0.5277(5) 0.083 Uiso 1 calc R .
H20B H 1.0081(5) -0.3906(10) 0.5751(5) 0.083 Uiso 1 calc R .
C21 C 0.9030(6) -0.3204(10) 0.5982(5) 0.084(3) Uani 1 d . .
H21A H 0.8623(6) -0.3894(10) 0.6052(5) 0.1 Uiso 1 calc R .
H21B H 0.9354(6) -0.3006(10) 0.6437(5) 0.1 Uiso 1 calc R .

loop_
_atom_site_aniso_label
_atom_site_aniso_U_11
_atom_site_aniso_U_22
_atom_site_aniso_U_33
_atom_site_aniso_U_23
_atom_site_aniso_U_13
_atom_site_aniso_U_12
Al 0.0141(8) 0.0140(8) 0.0273(9) 0.0006(6) 0.0057(6) 0.0008(6)
Li 0.035(5) 0.032(6) 0.047(6) -0.009(5) 0.015(5) 0.002(4)
Si1 0.0233(8) 0.0252(9) 0.0258(8) -0.0010(6) 0.0056(6) -0.0021(6)
Si2 0.0242(8) 0.0158(8) 0.0351(9) -0.0048(6) 0.0002(7) -0.0014(6)
Si3 0.0152(7) 0.0200(8) 0.0328(9) -0.0036(6) 0.0004(6) 0.0014(6)
S1 0.0186(7) 0.0332(9) 0.0481(9) -0.0055(7) 0.0031(6) -0.0009(6)
S2 0.0315(8) 0.0257(8) 0.0283(8) 0.0033(6) 0.0083(6) -0.0014(6)
S3 0.0292(8) 0.0149(7) 0.0393(9) 0.0016(6) 0.0059(6) 0.0022(5)
O1 0.042(2) 0.031(2) 0.057(3) 0.004(2) 0.001(2) -0.008(2)
O2 0.053(3) 0.047(3) 0.056(3) 0.007(2) 0.027(2) 0.023(2)
C1 0.016(3) 0.013(3) 0.027(3) 0.000(2) 0.003(2) 0.002(2)
C2 0.038(3) 0.029(3) 0.031(3) 0.006(3) 0.000(3) 0.004(3)
C3 0.036(3) 0.054(4) 0.034(3) -0.009(3) 0.014(3) -0.002(3)
C4 0.040(3) 0.034(3) 0.042(4) 0.006(3) 0.013(3) -0.011(3)
C5 0.046(4) 0.021(3) 0.054(4) -0.014(3) 0.006(3) 0.007(3)
C6 0.033(3) 0.031(3) 0.043(4) -0.009(3) -0.001(3) -0.010(3)
C7 0.036(3) 0.013(3) 0.052(4) 0.000(3) 0.002(3) -0.006(2)
C8 0.019(3) 0.040(4) 0.057(4) -0.010(3) 0.006(3) 0.003(3)
C9 0.033(3) 0.027(3) 0.042(3) 0.001(3) -0.008(3) 0.006(3)
C10 0.018(3) 0.029(3) 0.039(3) -0.007(3) 0.003(2) -0.004(2)
C11 0.056(4) 0.065(5) 0.038(4) 0.009(3) 0.021(3) -0.023(4)
C12 0.025(3) 0.053(4) 0.076(5) -0.010(4) 0.014(3) 0.005(3)
C13 0.049(4) 0.025(3) 0.051(4) 0.001(3) -0.005(3) 0.016(3)
C14 0.056(4) 0.041(4) 0.060(4) 0.022(4) -0.009(4) -0.014(3)
C15 0.050(4) 0.043(4) 0.059(4) -0.005(3) 0.015(3) -0.003(3)
C16 0.042(4) 0.045(4) 0.058(4) -0.007(3) -0.014(3) -0.008(3)
C17 0.077(5) 0.038(4) 0.037(4) 0.006(3) -0.003(4) -0.007(4)
C18 0.36(2) 0.122(10) 0.200(14) 0.095(10) 0.236(17) 0.129(14)
C19 0.074(6) 0.160(11) 0.099(7) -0.059(8) 0.067(6) -0.028(7)
C20 0.039(4) 0.094(7) 0.073(6) -0.039(5) 0.002(4) 0.018(4)
C21 0.089(7) 0.085(6) 0.082(6) 0.027(5) 0.030(5) 0.056(6)

loop_
_atom_type_symbol
_atom_type_description
_atom_type_scat_dispersion_real
_atom_type_scat_dispersion_imag
_atom_type_scat_source
C C 0.0033 0.0016 'International Tables Vol C Tables 4.2.6.8 and 6.1.1.4'
H H 0 0 'International Tables Vol C Tables 4.2.6.8 and 6.1.1.4'
O O 0.0106 0.006 'International Tables Vol C Tables 4.2.6.8 and 6.1.1.4'
S S 0.1246 0.1234 'International Tables Vol C Tables 4.2.6.8 and 6.1.1.4'
Si Si 0.0817 0.0704 'International Tables Vol C Tables 4.2.6.8 and 6.1.1.4'
Al Al 0.0645 0.0514 'International Tables Vol C Tables 4.2.6.8 and 6.1.1.4'
Li Li -0.0003 0.0001 'International Tables Vol C Tables 4.2.6.8 and 6.1.1.4'

loop_
_geom_angle_atom_site_label_1
_geom_angle_atom_site_label_2
_geom_angle_atom_site_label_3
_geom_angle
_geom_angle_site_symmetry_1
_geom_angle_site_symmetry_3
_geom_angle_publ_flag
C1 Al S1 115.1(2) . . ?
C1 Al S3 113.6(2) . . ?
S1 Al S3 107.86(8) . . ?
C1 Al S2 113.1(2) . . ?
S1 Al S2 107.70(9) . . ?
S3 Al S2 98.04(8) . . ?
C1 Al Li 136.1(2) . . ?
S1 Al Li 108.8(2) . . ?
S3 Al Li 49.9(2) . . ?
S2 Al Li 49.4(2) . . ?
O2 Li O1 110.0(5) . . ?
O2 Li S2 119.3(5) . . ?
O1 Li S2 110.1(5) . . ?
O2 Li S3 116.7(5) . . ?
O1 Li S3 109.4(5) . . ?
S2 Li S3 89.7(3) . . ?
O2 Li Al 123.7(5) . . ?
O1 Li Al 126.2(4) . . ?
S2 Li Al 45.5(2) . . ?
S3 Li Al 45.2(2) . . ?
C2 Si1 C4 104.7(3) . . ?
C2 Si1 C3 104.8(3) . . ?
C4 Si1 C3 105.3(3) . . ?
C2 Si1 C1 112.8(2) . . ?
C4 Si1 C1 114.3(3) . . ?
C3 Si1 C1 114.0(3) . . ?
C7 Si2 C6 105.3(3) . . ?
C7 Si2 C5 106.4(3) . . ?
C6 Si2 C5 104.7(3) . . ?
C7 Si2 C1 111.6(2) . . ?
C6 Si2 C1 113.7(2) . . ?
C5 Si2 C1 114.3(3) . . ?
C10 Si3 C9 104.9(3) . . ?
C10 Si3 C1 112.2(2) . . ?
C9 Si3 C1 114.8(2) . . ?
C10 Si3 C8 105.8(3) . . ?
C9 Si3 C8 104.4(3) . . ?
C1 Si3 C8 113.8(3) . . ?
C12 S1 Al 102.8(2) . . ?
C11 S2 Al 107.8(2) . . ?
C11 S2 Li 114.9(3) . . ?
Al S2 Li 85.1(3) . . ?
C13 S3 Al 106.9(2) . . ?
C13 S3 Li 117.9(3) . . ?
Al S3 Li 84.9(2) . . ?
C14 O1 C17 106.5(5) . . ?
C14 O1 Li 123.3(5) . . ?
C17 O1 Li 128.9(5) . . ?
C18 O2 C21 108.0(7) . . ?
C18 O2 Li 127.1(7) . . ?
C21 O2 Li 123.2(5) . . ?
Si3 C1 Si2 110.0(2) . . ?
Si3 C1 Si1 110.0(2) . . ?
Si2 C1 Si1 110.5(3) . . ?
Si3 C1 Al 108.9(2) . . ?
Si2 C1 Al 108.5(2) . . ?
Si1 C1 Al 108.9(2) . . ?
O1 C14 C15 108.9(5) . . ?
C14 C15 C16 102.0(5) . . ?
C17 C16 C15 102.0(6) . . ?
O1 C17 C16 105.5(5) . . ?
O2 C18 C19 109.6(10) . . ?
C18 C19 C20 106.4(7) . . ?
C21 C20 C19 104.9(7) . . ?
O2 C21 C20 108.5(7) . . ?

loop_
_geom_bond_atom_site_label_1
_geom_bond_atom_site_label_2
_geom_bond_distance
_geom_bond_site_symmetry_2
_geom_bond_publ_flag
Al C1 2.008(5) . ?
Al S1 2.239(2) . ?
Al S3 2.305(2) . ?
Al S2 2.314(2) . ?
Al Li 3.233(10) . ?
Li O2 1.899(10) . ?
Li O1 1.908(11) . ?
Li S2 2.462(10) . ?
Li S3 2.483(11) . ?
Si1 C2 1.864(6) . ?
Si1 C4 1.872(6) . ?
Si1 C3 1.887(6) . ?
Si1 C1 1.900(5) . ?
Si2 C7 1.874(6) . ?
Si2 C6 1.882(6) . ?
Si2 C5 1.882(6) . ?
Si2 C1 1.888(5) . ?
Si3 C10 1.868(6) . ?
Si3 C9 1.873(6) . ?
Si3 C1 1.884(5) . ?
Si3 C8 1.888(6) . ?
S1 C12 1.834(7) . ?
S2 C11 1.816(6) . ?
S3 C13 1.818(6) . ?
O1 C14 1.438(8) . ?
O1 C17 1.466(8) . ?
O2 C18 1.371(11) . ?
O2 C21 1.428(9) . ?
C14 C15 1.489(9) . ?
C15 C16 1.521(10) . ?
C16 C17 1.486(10) . ?
C18 C19 1.42(2) . ?
C19 C20 1.463(14) . ?
C20 C21 1.439(11) . ?
